data_7245091
loop_
_publ_author_name
'Ara\<skov, Jovana B.'
'Vi\<snjevac, Aleksandar'
'Popovi\'c, Jasminka'
'Blagojevi\'c, Vladimir'
'Fernandes, Henrique S.'
'Sousa, S\'ergio F.'
'Novakovi\'c, Irena'
'Padr\'on, Jos\'e M.'
'Holl\'o, Berta Barta'
'Monge, Miguel'
'Rodr\'iguez-Castillo, Mar\'ia'
'L\'opez-de-Luzuriaga, Jos\'e M.'
'Filipovi\'c, Nenad R.'
'Todorovi\'c, Tamara R.'

_publ_section_title
;
 Zn(ii) complexes with thiazolyl--hydrazones: structure, intermolecular
 interactions, photophysical properties, computational study and
 anticancer activity
;
_journal_name_full CrystEngComm
_journal_paper_doi 10.1039/D2CE00443G
_journal_year 2022
_chemical_formula_moiety 'C16  H14  N4  S1  Cl2  Zn1'
_chemical_formula_sum 'C16 H14 Cl2 N4 S Zn'
_chemical_formula_weight 430.64
_space_group_IT_number 15
_space_group_name_Hall '-C 2yc'
_space_group_name_H-M_alt 'C 1 2/c 1'
_symmetry_cell_setting monoclinic
_symmetry_Int_Tables_number 15
_symmetry_space_group_name_Hall '-C 2yc'
_symmetry_space_group_name_H-M 'C 1 2/c 1'
_atom_sites_solution_hydrogens geom
_atom_sites_solution_primary direct
_atom_sites_solution_secondary direct
_audit_creation_date 2017-02-16T20:59:38-00:00
_audit_creation_method 'WinGX routine CIF_UPDATE'
_audit_update_record
;
2021-12-26 deposited with the CCDC.	2022-06-06 downloaded from the CCDC.
;
_cell_angle_alpha 90
_cell_angle_beta 117.022(7)
_cell_angle_gamma 90
_cell_formula_units_Z 8
_cell_length_a 14.3265(8)
_cell_length_b 18.2579(6)
_cell_length_c 14.6130(8)
_cell_measurement_reflns_used 3003
_cell_measurement_temperature 109(2)
_cell_measurement_theta_max 73.2881
_cell_measurement_theta_min 3.3923
_cell_measurement_wavelength 1.54184
_cell_volume 3405.1(4)
_computing_cell_refinement
;
        CrysAlisPro, Agilent Technologies,
        Version 1.171.36.20 (release 27-06-2012 CrysAlis171 .NET)
        (compiled Jul 11 2012,15:38:31)
;
_computing_data_collection
;
        CrysAlisPro, Agilent Technologies,
        Version 1.171.36.20 (release 27-06-2012 CrysAlis171 .NET)
        (compiled Jul 11 2012,15:38:31)
;
_computing_data_reduction
;
        CrysAlisPro, Agilent Technologies,
        Version 1.171.36.20 (release 27-06-2012 CrysAlis171 .NET)
        (compiled Jul 11 2012,15:38:31)
;
_computing_molecular_graphics 'MERCURY (Macrae et al., 2006)'
_computing_publication_material 'WinGX publication routines (Farrugia, 2012)'
_computing_structure_refinement 'SHELXL-2016/4 (Sheldrick, 2016)'
_computing_structure_solution 'SIR-2014 (Burla et al., 2014)'
_diffrn_ambient_temperature 110
_diffrn_detector_area_resol_mean 10.4323
_diffrn_measured_fraction_theta_full 0.997
_diffrn_measured_fraction_theta_max 0.969
_diffrn_measurement_device_type 'Xcalibur, Ruby, Nova'
_diffrn_measurement_method '\w scans'
_diffrn_orient_matrix_UB_11 0.0893777
_diffrn_orient_matrix_UB_12 -0.0396902
_diffrn_orient_matrix_UB_13 0.0902537
_diffrn_orient_matrix_UB_21 0.0763036
_diffrn_orient_matrix_UB_22 0.0612762
_diffrn_orient_matrix_UB_23 0.0056832
_diffrn_orient_matrix_UB_31 -0.026744
_diffrn_orient_matrix_UB_32 0.0425622
_diffrn_orient_matrix_UB_33 0.0762316
_diffrn_radiation_monochromator mirror
_diffrn_radiation_probe x-ray
_diffrn_radiation_type CuK\a
_diffrn_radiation_wavelength 1.54184
_diffrn_reflns_av_R_equivalents 0.0324
_diffrn_reflns_av_unetI/netI 0.05
_diffrn_reflns_Laue_measured_fraction_full 0.997
_diffrn_reflns_Laue_measured_fraction_max 0.969
_diffrn_reflns_limit_h_max 16
_diffrn_reflns_limit_h_min -17
_diffrn_reflns_limit_k_max 22
_diffrn_reflns_limit_k_min -18
_diffrn_reflns_limit_l_max 17
_diffrn_reflns_limit_l_min -15
_diffrn_reflns_number 6360
_diffrn_reflns_point_group_measured_fraction_full 0.997
_diffrn_reflns_point_group_measured_fraction_max 0.969
_diffrn_reflns_theta_full 67.684
_diffrn_reflns_theta_max 73.447
_diffrn_reflns_theta_min 4.227
_diffrn_standards_number 0
_exptl_absorpt_coefficient_mu 6.08
_exptl_absorpt_correction_T_max 1
_exptl_absorpt_correction_T_min 0.59772
_exptl_absorpt_correction_type multi-scan
_exptl_absorpt_process_details
;
        CrysAlisPro, Agilent Technologies,
        Version 1.171.36.20 (release 27-06-2012 CrysAlis171 .NET)
        (compiled Jul 11 2012,15:38:31)
        Empirical absorption correction using spherical harmonics,
 implemented in SCALE3 ABSPACK scaling algorithm.
;
_exptl_crystal_colour orange
_exptl_crystal_density_diffrn 1.68
_exptl_crystal_density_method 'not measured'
_exptl_crystal_description stick
_exptl_crystal_F_000 1744
_exptl_crystal_size_max 0.35
_exptl_crystal_size_mid 0.05
_exptl_crystal_size_min 0.05
_refine_diff_density_max 0.558
_refine_diff_density_min -0.608
_refine_diff_density_rms 0.104
_refine_ls_extinction_method none
_refine_ls_goodness_of_fit_ref 1.025
_refine_ls_hydrogen_treatment constr
_refine_ls_matrix_type full
_refine_ls_number_constraints 0
_refine_ls_number_parameters 219
_refine_ls_number_reflns 3324
_refine_ls_number_restraints 0
_refine_ls_restrained_S_all 1.025
_refine_ls_R_factor_all 0.0531
_refine_ls_R_factor_gt 0.0465
_refine_ls_shift/su_max 0
_refine_ls_shift/su_mean 0
_refine_ls_structure_factor_coef Fsqd
_refine_ls_weighting_details 'w=1/[\s^2^(Fo^2^)+(0.0603P)^2^+24.3674P] where P=(Fo^2^+2Fc^2^)/3'
_refine_ls_weighting_scheme calc
_refine_ls_wR_factor_gt 0.1295
_refine_ls_wR_factor_ref 0.1338
_reflns_Friedel_coverage 0
_reflns_number_gt 2925
_reflns_number_total 3324
_reflns_threshold_expression 'I > 2\s(I)'
_cod_data_source_file d2ce00443g2.cif
_cod_data_source_block jat2ch
_cod_original_cell_volume 3405.1(3)
_cod_original_sg_symbol_H-M 'C 2/c'
_cod_database_code 7245091
_shelx_estimated_absorpt_t_max 0.751
_shelx_estimated_absorpt_t_min 0.225

loop_
_space_group_symop_id
_space_group_symop_operation_xyz
1 'x, y, z'
2 '-x, y, -z+1/2'
3 'x+1/2, y+1/2, z'
4 '-x+1/2, y+1/2, -z+1/2'
5 '-x, -y, -z'
6 'x, -y, z-1/2'
7 '-x+1/2, -y+1/2, -z'
8 'x+1/2, -y+1/2, z-1/2'

loop_
_atom_site_label
_atom_site_type_symbol
_atom_site_fract_x
_atom_site_fract_y
_atom_site_fract_z
_atom_site_U_iso_or_equiv
_atom_site_adp_type
_atom_site_occupancy
_atom_site_site_symmetry_order
_atom_site_calc_flag
_atom_site_refinement_flags_posn
_atom_site_refinement_flags_adp
_atom_site_refinement_flags_occupancy
_atom_site_disorder_assembly
_atom_site_disorder_group
Zn1 Zn 0.5 0.09011(4) 0.25 0.01926(19) Uani 1 2 d S T P . .
S1 S 0.23453(8) -0.06568(6) 0.05639(8) 0.0252(2) Uani 1 1 d . . . . .
N1 N 0.4934(3) 0.17571(19) 0.1393(3) 0.0230(7) Uani 1 1 d . . . . .
N2 N 0.3418(3) 0.10989(18) 0.2225(2) 0.0207(7) Uani 1 1 d . . . . .
N3 N 0.2659(3) 0.06698(19) 0.1508(3) 0.0242(7) Uani 1 1 d . . . . .
H3A H 0.198326 0.075284 0.126337 0.029 Uiso 1 1 calc R U . . .
N4 N 0.4069(3) 0.00705(18) 0.1430(2) 0.0199(7) Uani 1 1 d . . . . .
C1 C 0.5882(3) 0.1974(2) 0.1486(3) 0.0230(8) Uani 1 1 d . . . . .
C2 C 0.5991(3) 0.2545(2) 0.0911(3) 0.0270(9) Uani 1 1 d . . . . .
H2 H 0.665994 0.266736 0.09679 0.032 Uiso 1 1 calc R U . . .
C3 C 0.5109(4) 0.2930(2) 0.0255(3) 0.0299(9) Uani 1 1 d . . . . .
H3 H 0.516616 0.33376 -0.012095 0.036 Uiso 1 1 calc R U . . .
C4 C 0.4146(4) 0.2714(3) 0.0156(3) 0.0301(9) Uani 1 1 d . . . . .
H4 H 0.352833 0.296622 -0.029854 0.036 Uiso 1 1 calc R U . . .
C5 C 0.4089(3) 0.2124(2) 0.0728(3) 0.0272(9) Uani 1 1 d . . . . .
H5 H 0.34191 0.197431 0.06427 0.033 Uiso 1 1 calc R U . . .
C6 C 0.3211(3) 0.1564(2) 0.2762(3) 0.0241(8) Uani 1 1 d . . . . .
H6 H 0.252073 0.163804 0.268065 0.029 Uiso 1 1 calc R U . . .
C7 C 0.3077(3) 0.0089(2) 0.1209(3) 0.0224(8) Uani 1 1 d . . . . .
C8 C 0.3472(3) -0.1041(2) 0.0624(3) 0.0243(8) Uani 1 1 d . . . . .
H8 H 0.350251 -0.150905 0.035438 0.029 Uiso 1 1 calc R U . . .
C9 C 0.4308(3) -0.0591(2) 0.1104(3) 0.0223(8) Uani 1 1 d . . . . .
C10 C 0.5396(3) -0.0743(2) 0.1310(3) 0.0231(8) Uani 1 1 d . . . . .
C11 C 0.6002(3) -0.0191(2) 0.1171(3) 0.0225(8) Uani 1 1 d . . . . .
H11 H 0.570754 0.028062 0.094046 0.027 Uiso 1 1 calc R U . . .
C12 C 0.7028(3) -0.0329(2) 0.1369(3) 0.0256(8) Uani 1 1 d . . . . .
H12 H 0.743115 0.004942 0.127435 0.031 Uiso 1 1 calc R U . . .
C13 C 0.7477(3) -0.1021(3) 0.1706(3) 0.0286(9) Uani 1 1 d . . . . .
C14 C 0.6866(4) -0.1561(2) 0.1837(3) 0.0315(10) Uani 1 1 d . . . . .
H14 H 0.71587 -0.203264 0.206443 0.038 Uiso 1 1 calc R U . . .
C15 C 0.5842(4) -0.1430(2) 0.1645(3) 0.0269(9) Uani 1 1 d . . . . .
H15 H 0.544255 -0.181015 0.17421 0.032 Uiso 1 1 calc R U . . .
C16 C 0.8603(4) -0.1157(3) 0.1942(4) 0.0408(12) Uani 1 1 d . . . . .
H16A H 0.906604 -0.097405 0.263257 0.061 Uiso 1 1 calc R U . . .
H16B H 0.875792 -0.090063 0.143774 0.061 Uiso 1 1 calc R U . . .
H16C H 0.871669 -0.168345 0.191071 0.061 Uiso 1 1 calc R U . . .
Zn2 Zn 0 0.12820(4) 0.25 0.0232(2) Uani 1 2 d S T P . .
Cl1 Cl -0.13340(8) 0.19930(5) 0.13967(7) 0.0265(2) Uani 1 1 d . . . . .
Cl2 Cl -0.05056(8) 0.05393(6) 0.34533(8) 0.0310(2) Uani 1 1 d . . . . .

loop_
_atom_site_aniso_label
_atom_site_aniso_U_11
_atom_site_aniso_U_22
_atom_site_aniso_U_33
_atom_site_aniso_U_23
_atom_site_aniso_U_13
_atom_site_aniso_U_12
Zn1 0.0176(4) 0.0157(4) 0.0234(4) 0 0.0084(3) 0
S1 0.0215(5) 0.0227(5) 0.0300(5) -0.0032(4) 0.0104(4) -0.0056(4)
N1 0.0232(16) 0.0196(16) 0.0260(17) 0.0013(13) 0.0108(14) -0.0002(14)
N2 0.0194(15) 0.0190(16) 0.0235(15) -0.0008(13) 0.0095(13) -0.0027(13)
N3 0.0176(15) 0.0220(17) 0.0290(17) -0.0016(14) 0.0072(13) -0.0004(13)
N4 0.0189(16) 0.0177(16) 0.0205(15) -0.0018(12) 0.0067(13) -0.0034(13)
C1 0.024(2) 0.0183(18) 0.0256(19) -0.0030(15) 0.0107(16) -0.0011(16)
C2 0.027(2) 0.025(2) 0.032(2) -0.0012(17) 0.0159(17) -0.0044(17)
C3 0.039(2) 0.024(2) 0.028(2) 0.0053(17) 0.0161(19) 0.0021(18)
C4 0.032(2) 0.029(2) 0.027(2) 0.0030(17) 0.0118(18) 0.0063(18)
C5 0.022(2) 0.029(2) 0.028(2) 0.0034(17) 0.0102(17) 0.0042(17)
C6 0.0211(19) 0.024(2) 0.030(2) 0.0034(16) 0.0134(16) 0.0027(16)
C7 0.0215(19) 0.0209(19) 0.0222(18) 0.0008(15) 0.0076(15) -0.0021(15)
C8 0.027(2) 0.020(2) 0.0263(19) -0.0013(16) 0.0127(16) -0.0019(16)
C9 0.028(2) 0.0172(18) 0.0199(17) 0.0021(14) 0.0088(15) -0.0002(16)
C10 0.027(2) 0.022(2) 0.0190(17) -0.0025(15) 0.0090(15) -0.0027(16)
C11 0.024(2) 0.0190(19) 0.0218(18) -0.0014(15) 0.0079(16) 0.0007(15)
C12 0.028(2) 0.024(2) 0.0243(19) -0.0027(16) 0.0117(17) -0.0021(17)
C13 0.026(2) 0.030(2) 0.026(2) -0.0070(17) 0.0085(17) 0.0035(18)
C14 0.031(2) 0.023(2) 0.035(2) -0.0057(18) 0.0100(19) 0.0058(18)
C15 0.032(2) 0.019(2) 0.027(2) -0.0008(16) 0.0110(17) -0.0012(17)
C16 0.030(2) 0.038(3) 0.053(3) -0.007(2) 0.017(2) 0.005(2)
Zn2 0.0230(4) 0.0207(4) 0.0257(4) 0 0.0109(3) 0
Cl1 0.0228(5) 0.0248(5) 0.0293(5) 0.0029(4) 0.0095(4) 0.0013(4)
Cl2 0.0284(5) 0.0291(5) 0.0367(5) 0.0007(4) 0.0157(4) -0.0037(4)

loop_
_atom_type_symbol
_atom_type_description
_atom_type_scat_dispersion_real
_atom_type_scat_dispersion_imag
_atom_type_scat_source
C C 0.0181 0.0091 'International Tables Vol C Tables 4.2.6.8 and 6.1.1.4'
H H 0 0 'International Tables Vol C Tables 4.2.6.8 and 6.1.1.4'
N N 0.0311 0.018 'International Tables Vol C Tables 4.2.6.8 and 6.1.1.4'
S S 0.3331 0.5567 'International Tables Vol C Tables 4.2.6.8 and 6.1.1.4'
Cl Cl 0.3639 0.7018 'International Tables Vol C Tables 4.2.6.8 and 6.1.1.4'
Zn Zn -1.5491 0.6778 'International Tables Vol C Tables 4.2.6.8 and 6.1.1.4'

loop_
_geom_angle_atom_site_label_1
_geom_angle_atom_site_label_2
_geom_angle_atom_site_label_3
_geom_angle
_geom_angle_site_symmetry_1
_geom_angle_site_symmetry_3
_geom_angle_publ_flag
N1 Zn1 N1 90.49(18) 2_655 . ?
N2 Zn1 N1 93.05(13) . . ?
N2 Zn1 N1 73.12(13) 2_655 . ?
N2 Zn1 N1 93.06(13) 2_655 2_655 ?
N2 Zn1 N1 73.12(13) . 2_655 ?
N2 Zn1 N2 160.61(18) . 2_655 ?
N2 Zn1 N4 74.28(13) 2_655 2_655 ?
N2 Zn1 N4 74.28(13) . . ?
N2 Zn1 N4 120.55(13) . 2_655 ?
N2 Zn1 N4 120.55(13) 2_655 . ?
N4 Zn1 N1 146.39(13) . 2_655 ?
N4 Zn1 N1 146.39(13) 2_655 . ?
N4 Zn1 N1 99.19(12) . . ?
N4 Zn1 N1 99.19(12) 2_655 2_655 ?
N4 Zn1 N4 90.36(18) 2_655 . ?
C7 S1 C8 88.3(2) . . ?
C1 N1 Zn1 115.0(3) . . ?
C5 N1 Zn1 127.4(3) . . ?
C5 N1 C1 117.3(4) . . ?
N3 N2 Zn1 116.9(2) . . ?
C6 N2 Zn1 121.1(3) . . ?
C6 N2 N3 121.8(3) . . ?
N2 N3 H3A 124 . . ?
N2 N3 C7 112.0(3) . . ?
C7 N3 H3A 124 . . ?
C7 N4 Zn1 114.0(3) . . ?
C7 N4 C9 110.2(3) . . ?
C9 N4 Zn1 133.6(3) . . ?
N1 C1 C2 122.6(4) . . ?
N1 C1 C6 115.4(4) . 2_655 ?
C2 C1 C6 122.0(4) . 2_655 ?
C1 C2 H2 120.6 . . ?
C3 C2 C1 118.8(4) . . ?
C3 C2 H2 120.6 . . ?
C2 C3 H3 120.5 . . ?
C4 C3 C2 118.9(4) . . ?
C4 C3 H3 120.5 . . ?
C3 C4 H4 120.4 . . ?
C3 C4 C5 119.3(4) . . ?
C5 C4 H4 120.4 . . ?
N1 C5 C4 123.0(4) . . ?
N1 C5 H5 118.5 . . ?
C4 C5 H5 118.5 . . ?
N2 C6 C1 115.1(4) . 2_655 ?
N2 C6 H6 122.4 . . ?
C1 C6 H6 122.4 2_655 . ?
N3 C7 S1 122.5(3) . . ?
N4 C7 S1 116.1(3) . . ?
N4 C7 N3 121.4(4) . . ?
S1 C8 H8 124.3 . . ?
C9 C8 S1 111.4(3) . . ?
C9 C8 H8 124.3 . . ?
N4 C9 C10 119.6(3) . . ?
C8 C9 N4 113.9(4) . . ?
C8 C9 C10 126.5(4) . . ?
C11 C10 C9 120.1(4) . . ?
C15 C10 C9 121.0(4) . . ?
C15 C10 C11 118.8(4) . . ?
C10 C11 H11 119.8 . . ?
C12 C11 C10 120.4(4) . . ?
C12 C11 H11 119.8 . . ?
C11 C12 H12 119.6 . . ?
C11 C12 C13 120.7(4) . . ?
C13 C12 H12 119.6 . . ?
C12 C13 C16 120.0(4) . . ?
C14 C13 C12 118.1(4) . . ?
C14 C13 C16 121.9(4) . . ?
C13 C14 H14 119.1 . . ?
C15 C14 C13 121.8(4) . . ?
C15 C14 H14 119.1 . . ?
C10 C15 H15 119.9 . . ?
C14 C15 C10 120.1(4) . . ?
C14 C15 H15 119.9 . . ?
C13 C16 H16A 109.5 . . ?
C13 C16 H16B 109.5 . . ?
C13 C16 H16C 109.5 . . ?
H16A C16 H16B 109.5 . . ?
H16A C16 H16C 109.5 . . ?
H16B C16 H16C 109.5 . . ?
Cl1 Zn2 Cl1 110.12(6) 2 . ?
Cl1 Zn2 Cl2 107.74(4) 2 . ?
Cl1 Zn2 Cl2 112.03(4) 2 2 ?
Cl1 Zn2 Cl2 112.03(4) . . ?
Cl1 Zn2 Cl2 107.74(4) . 2 ?
Cl2 Zn2 Cl2 107.19(6) 2 . ?

loop_
_geom_bond_atom_site_label_1
_geom_bond_atom_site_label_2
_geom_bond_distance
_geom_bond_site_symmetry_2
_geom_bond_publ_flag
Zn1 N1 2.220(3) 2_655 ?
Zn1 N2 2.145(3) 2_655 ?
Zn1 N4 2.151(3) 2_655 ?
N1 Zn1 2.220(3) . ?
N2 Zn1 2.145(3) . ?
N3 N2 1.364(5) . ?
N3 H3A 0.88 . ?
N4 Zn1 2.151(3) . ?
C1 N1 1.362(5) . ?
C1 C6 1.470(6) 2_655 ?
C2 C1 1.390(6) . ?
C2 H2 0.95 . ?
C3 C2 1.382(6) . ?
C3 H3 0.95 . ?
C4 C3 1.378(7) . ?
C4 H4 0.95 . ?
C5 N1 1.338(5) . ?
C5 C4 1.388(6) . ?
C5 H5 0.95 . ?
C6 N2 1.279(5) . ?
C6 C1 1.470(6) 2_655 ?
C6 H6 0.95 . ?
C7 S1 1.716(4) . ?
C7 N3 1.382(5) . ?
C7 N4 1.306(5) . ?
C8 S1 1.725(4) . ?
C8 H8 0.95 . ?
C9 N4 1.397(5) . ?
C9 C8 1.356(6) . ?
C10 C9 1.473(6) . ?
C10 C11 1.405(6) . ?
C11 H11 0.95 . ?
C11 C12 1.386(6) . ?
C12 H12 0.95 . ?
C13 C12 1.402(6) . ?
C13 C14 1.387(7) . ?
C14 H14 0.95 . ?
C14 C15 1.383(7) . ?
C15 C10 1.392(6) . ?
C15 H15 0.95 . ?
C16 C13 1.509(6) . ?
C16 H16A 0.98 . ?
C16 H16B 0.98 . ?
C16 H16C 0.98 . ?
Zn2 Cl1 2.2665(11) 2 ?
Zn2 Cl2 2.2849(11) 2 ?
Cl1 Zn2 2.2665(11) . ?
Cl2 Zn2 2.2849(11) . ?

loop_
_geom_torsion_atom_site_label_1
_geom_torsion_atom_site_label_2
_geom_torsion_atom_site_label_3
_geom_torsion_atom_site_label_4
_geom_torsion
_geom_torsion_site_symmetry_1
_geom_torsion_site_symmetry_2
_geom_torsion_site_symmetry_3
_geom_torsion_site_symmetry_4
_geom_torsion_publ_flag
S1 C7 N3 N2 164.0(3) . . . . ?
S1 C7 N4 Zn1 -167.86(18) . . . . ?
S1 C7 N4 C9 -2.1(4) . . . . ?
N1 C5 C4 C3 1.2(7) . . . . ?
N3 C7 S1 C8 -176.5(4) . . . . ?
N3 C7 N4 Zn1 10.4(5) . . . . ?
N3 C7 N4 C9 176.1(3) . . . . ?
N4 C7 S1 C8 1.6(3) . . . . ?
N4 C7 N3 N2 -14.1(5) . . . . ?
N4 C9 C8 S1 -0.3(4) . . . . ?
C1 C6 N2 Zn1 3.9(5) 2_655 . . . ?
C1 C6 N2 N3 179.0(3) 2_655 . . . ?
C2 C1 N1 Zn1 -174.8(3) . . . . ?
C2 C1 N1 C5 -1.0(6) . . . . ?
C3 C2 C1 N1 3.2(6) . . . . ?
C3 C2 C1 C6 -176.8(4) . . . 2_655 ?
C4 C3 C2 C1 -3.1(6) . . . . ?
C4 C5 N1 Zn1 171.7(3) . . . . ?
C4 C5 N1 C1 -1.2(6) . . . . ?
C5 C4 C3 C2 1.0(7) . . . . ?
C6 C1 N1 Zn1 5.2(4) 2_655 . . . ?
C6 C1 N1 C5 179.0(4) 2_655 . . . ?
C7 N3 N2 Zn1 10.7(4) . . . . ?
C7 N3 N2 C6 -164.6(4) . . . . ?
C8 C9 N4 Zn1 163.4(3) . . . . ?
C8 C9 N4 C7 1.5(5) . . . . ?
C9 C8 S1 C7 -0.7(3) . . . . ?
C9 C10 C11 C12 179.6(4) . . . . ?
C10 C9 N4 Zn1 -15.8(6) . . . . ?
C10 C9 N4 C7 -177.8(3) . . . . ?
C10 C9 C8 S1 178.9(3) . . . . ?
C10 C11 C12 C13 0.2(6) . . . . ?
C11 C10 C9 N4 -42.4(5) . . . . ?
C11 C10 C9 C8 138.5(4) . . . . ?
C12 C13 C14 C15 0.0(6) . . . . ?
C13 C14 C15 C10 0.1(7) . . . . ?
C14 C13 C12 C11 -0.1(6) . . . . ?
C14 C15 C10 C9 -179.8(4) . . . . ?
C14 C15 C10 C11 0.1(6) . . . . ?
C15 C10 C9 N4 137.5(4) . . . . ?
C15 C10 C9 C8 -41.7(6) . . . . ?
C15 C10 C11 C12 -0.2(6) . . . . ?
C16 C13 C12 C11 -178.5(4) . . . . ?
C16 C13 C14 C15 178.3(4) . . . . ?
